data_2240434
loop_
_publ_author_name
'Gur, Dvir'
'Shimon, Linda J. W.'

_publ_section_title
;
 Crystal structure of disodium
 2-amino-6-oxo-6,7-dihydro-1<i>H</i>-purine-1,7-diide heptahydrate
;
_journal_coeditor_code PK2539
_journal_issue 3
_journal_name_full 'Acta Crystallographica Section E'
_journal_page_first 281
_journal_page_last 283
_journal_paper_doi 10.1107/S2056989015003163
_journal_volume 71
_journal_year 2015
_chemical_formula_iupac '2Na +, C5 H3 N5 O1 2-, 7H2 O1'
_chemical_formula_moiety '2(Na +), C5 H3 N5 O1 2-, 7(H2 O1)'
_chemical_formula_sum 'C5 H17 N5 Na2 O8'
_chemical_formula_weight 321.21
_chemical_name_systematic
;Disodium
2-amino-6-oxo-6,7-dihydro-1<i>H</i>-purine-1,7-diide heptahydrate
;
_space_group_crystal_system monoclinic
_space_group_IT_number 14
_space_group_name_Hall '-P 2ybc'
_space_group_name_H-M_alt 'P 1 21/c 1'
_symmetry_space_group_name_Hall '-P 2ybc'
_symmetry_space_group_name_H-M 'P 1 21/c 1'
_atom_sites_solution_hydrogens difmap
_audit_creation_method SHELXL-2013
_cell_angle_alpha 90
_cell_angle_beta 101.5758(13)
_cell_angle_gamma 90
_cell_formula_units_Z 4
_cell_length_a 10.5520(2)
_cell_length_b 11.6936(3)
_cell_length_c 11.1938(2)
_cell_measurement_reflns_used 3810
_cell_measurement_temperature 120(2)
_cell_measurement_theta_max 30.03
_cell_measurement_theta_min 2.55
_cell_volume 1353.12(5)
_computing_cell_refinement
;
DENZO-SMN (Otwinowski & Minor, 2006)
;
_computing_data_collection
;
COLLECT (Nonius, 1998)
;
_computing_data_reduction
;
DENZO-SMN (Otwinowski & Minor, 2006)
;
_computing_molecular_graphics
;
PLATON (Spek, 2009) and CrystalMaker (CrystalMaker, 2010)
;
_computing_publication_material
;
SHELXL2013 (Sheldrick, 2015) and publCIF (Westrip, 2010)
;
_computing_structure_refinement
;
SHELXL2013 (Sheldrick, 2015)
;
_computing_structure_solution
;
SHELXS97  (Sheldrick, 2008)
;
_diffrn_ambient_temperature 120(2)
_diffrn_measured_fraction_theta_full 0.993
_diffrn_measured_fraction_theta_max 0.993
_diffrn_measurement_device_type 'Nonius KappaCCD'
_diffrn_measurement_method '\f and \w scans'
_diffrn_radiation_type MoK\a
_diffrn_radiation_wavelength 0.71073
_diffrn_reflns_av_R_equivalents 0.0189
_diffrn_reflns_limit_h_max 14
_diffrn_reflns_limit_h_min -14
_diffrn_reflns_limit_k_max 16
_diffrn_reflns_limit_k_min -12
_diffrn_reflns_limit_l_max 15
_diffrn_reflns_limit_l_min -15
_diffrn_reflns_number 6648
_diffrn_reflns_theta_full 25.242
_diffrn_reflns_theta_max 30.031
_diffrn_reflns_theta_min 3.716
_exptl_absorpt_coefficient_mu 0.195
_exptl_absorpt_correction_T_max 0.990
_exptl_absorpt_correction_T_min 0.977
_exptl_absorpt_correction_type multi-scan
_exptl_absorpt_process_details
;
(DENZO-SMN; Otwinowski & Minor, 2006)
;
_exptl_crystal_colour colourless
_exptl_crystal_density_diffrn 1.577
_exptl_crystal_description plate
_exptl_crystal_F_000 672
_exptl_crystal_size_max 0.300
_exptl_crystal_size_mid 0.100
_exptl_crystal_size_min 0.050
_refine_diff_density_max 0.570
_refine_diff_density_min -0.394
_refine_ls_extinction_method none
_refine_ls_goodness_of_fit_ref 1.066
_refine_ls_hydrogen_treatment mixed
_refine_ls_matrix_type full
_refine_ls_number_parameters 248
_refine_ls_number_reflns 3931
_refine_ls_number_restraints 0
_refine_ls_restrained_S_all 1.066
_refine_ls_R_factor_all 0.0679
_refine_ls_R_factor_gt 0.0485
_refine_ls_shift/su_max 0.000
_refine_ls_shift/su_mean 0.000
_refine_ls_structure_factor_coef Fsqd
_refine_ls_weighting_details 'w=1/[\s^2^(Fo^2^)+(0.0862P)^2^+0.5094P] where P=(Fo^2^+2Fc^2^)/3'
_refine_ls_weighting_scheme calc
_refine_ls_wR_factor_gt 0.1298
_refine_ls_wR_factor_ref 0.1465
_reflns_number_gt 2981
_reflns_number_total 3931
_reflns_threshold_expression I>2\s(I)
_cod_data_source_file pk2539sup1.cf
_cod_data_source_block I
_cod_database_code 2240434
_cod_database_fobs_code 2240434
_shelx_space_group_comment
;
The symmetry employed for this shelxl refinement is uniquely defined
by the following loop, which should always be used as a source of
symmetry information in preference to the above space-group names.
They are only intended as comments.
;
_shelx_estimated_absorpt_t_min 0.944
_shelx_estimated_absorpt_t_max 0.990
_shelxl_version_number .2013

loop_
_space_group_symop_operation_xyz
'x, y, z'
'-x, y+1/2, -z+1/2'
'-x, -y, -z'
'x, -y-1/2, z-1/2'

loop_
_atom_site_type_symbol
_atom_site_label
_atom_site_fract_x
_atom_site_fract_y
_atom_site_fract_z
_atom_site_U_iso_or_equiv
_atom_site_adp_type
_atom_site_calc_flag
_atom_site_occupancy
N N1 0.65524(13) 0.48287(13) 0.34832(13) 0.0172(3) Uani d 1
C C2 0.52557(16) 0.48307(15) 0.33930(15) 0.0175(3) Uani d 1
N N3 0.45252(13) 0.40241(13) 0.37665(13) 0.0170(3) Uani d 1
C C4 0.52344(15) 0.31289(15) 0.43267(14) 0.0158(3) Uani d 1
C C5 0.65775(15) 0.30526(15) 0.44968(14) 0.0161(3) Uani d 1
C C6 0.72597(15) 0.39376(14) 0.40446(14) 0.0156(3) Uani d 1
N N7 0.69798(13) 0.20349(13) 0.50957(13) 0.0186(3) Uani d 1
C C8 0.58601(16) 0.15733(16) 0.52393(16) 0.0193(3) Uani d 1
H H8 0.585(2) 0.087(2) 0.563(2) 0.023 Uiso d 1
N N9 0.47610(13) 0.21804(13) 0.47962(13) 0.0178(3) Uani d 1
N N10 0.46123(16) 0.57498(15) 0.27867(15) 0.0235(3) Uani d 1
H H10A 0.378(3) 0.585(3) 0.290(3) 0.057(9) Uiso d 1
H H10B 0.513(3) 0.636(3) 0.271(3) 0.048(8) Uiso d 1
O O1 0.85043(11) 0.39326(11) 0.41331(10) 0.0171(3) Uani d 1
Na Na1 0.11549(6) 0.25431(6) 0.18356(6) 0.01689(17) Uani d 1
Na Na2 0.04858(6) 0.04502(6) 0.37257(6) 0.01704(17) Uani d 1
O O2 0.30698(12) 0.32592(11) 0.13607(12) 0.0194(3) Uani d 1
H H2A 0.355(3) 0.303(3) 0.090(3) 0.043(8) Uiso d 1
H H2B 0.362(3) 0.346(2) 0.204(2) 0.031(6) Uiso d 1
O O3 0.18432(12) 0.38036(11) 0.35525(11) 0.0186(3) Uani d 1
H H3A 0.143(3) 0.445(3) 0.352(3) 0.048(8) Uiso d 1
H H3B 0.267(3) 0.391(3) 0.374(3) 0.042(7) Uiso d 1
O O4 0.24329(12) 0.11485(11) 0.32009(11) 0.0177(3) Uani d 1
H H4A 0.276(3) 0.075(2) 0.271(3) 0.035(7) Uiso d 1
H H4B 0.307(3) 0.146(2) 0.367(2) 0.032(7) Uiso d 1
O O5 -0.00208(13) 0.06838(11) 0.14535(11) 0.0174(3) Uani d 1
H H5C 0.050(3) 0.024(3) 0.128(3) 0.042(8) Uiso d 1
H H5D -0.051(3) 0.089(3) 0.087(3) 0.040(7) Uiso d 1
O O6 -0.15505(12) 0.02121(12) 0.42404(11) 0.0200(3) Uani d 1
H H6A -0.207(3) -0.027(3) 0.401(3) 0.037(7) Uiso d 1
H H6B -0.203(3) 0.079(2) 0.444(2) 0.037(7) Uiso d 1
O O7 0.04292(13) 0.22690(11) 0.46296(11) 0.0180(3) Uani d 1
H H7A -0.030(3) 0.265(3) 0.447(3) 0.041(7) Uiso d 1
H H7B 0.094(3) 0.274(2) 0.440(3) 0.034(7) Uiso d 1
O O8 0.08223(12) -0.14985(11) 0.31485(11) 0.0175(3) Uani d 1
H H8A 0.108(2) -0.143(2) 0.249(3) 0.033(7) Uiso d 1
H H8B 0.145(3) -0.173(2) 0.365(3) 0.034(7) Uiso d 1

loop_
_atom_site_aniso_label
_atom_site_aniso_U_11
_atom_site_aniso_U_22
_atom_site_aniso_U_33
_atom_site_aniso_U_12
_atom_site_aniso_U_13
_atom_site_aniso_U_23
N1 0.0152(6) 0.0196(7) 0.0171(6) -0.0014(5) 0.0042(5) 0.0002(5)
C2 0.0158(7) 0.0205(8) 0.0162(7) 0.0002(6) 0.0034(6) -0.0002(6)
N3 0.0139(6) 0.0197(7) 0.0172(6) -0.0007(5) 0.0030(5) 0.0006(5)
C4 0.0130(7) 0.0214(8) 0.0127(7) 0.0011(6) 0.0023(5) -0.0006(6)
C5 0.0141(7) 0.0201(8) 0.0140(7) 0.0015(6) 0.0024(5) 0.0016(6)
C6 0.0131(7) 0.0207(8) 0.0128(7) -0.0008(6) 0.0021(5) -0.0024(6)
N7 0.0154(6) 0.0205(7) 0.0194(7) 0.0015(5) 0.0022(5) 0.0026(5)
C8 0.0163(8) 0.0220(9) 0.0196(8) 0.0012(6) 0.0033(6) 0.0020(6)
N9 0.0154(6) 0.0209(7) 0.0169(6) 0.0000(5) 0.0030(5) 0.0016(5)
N10 0.0180(7) 0.0243(8) 0.0282(8) 0.0031(6) 0.0045(6) 0.0072(6)
O1 0.0106(5) 0.0232(6) 0.0177(5) -0.0012(4) 0.0034(4) -0.0005(4)
Na1 0.0157(3) 0.0191(4) 0.0157(3) -0.0004(2) 0.0028(2) 0.0002(2)
Na2 0.0166(3) 0.0193(3) 0.0158(3) 0.0003(2) 0.0045(2) -0.0001(2)
O2 0.0159(6) 0.0261(7) 0.0167(6) -0.0009(5) 0.0045(5) -0.0018(5)
O3 0.0135(6) 0.0207(6) 0.0223(6) 0.0008(5) 0.0047(4) -0.0024(5)
O4 0.0134(5) 0.0220(6) 0.0176(6) 0.0002(5) 0.0030(4) -0.0028(5)
O5 0.0166(6) 0.0202(6) 0.0146(5) 0.0028(5) 0.0013(4) 0.0013(5)
O6 0.0159(6) 0.0230(7) 0.0213(6) -0.0008(5) 0.0043(5) -0.0027(5)
O7 0.0171(6) 0.0198(6) 0.0177(6) 0.0017(5) 0.0049(4) 0.0003(4)
O8 0.0147(6) 0.0229(6) 0.0147(5) 0.0016(5) 0.0022(4) 0.0012(4)

loop_
_atom_type_symbol
_atom_type_description
_atom_type_scat_dispersion_real
_atom_type_scat_dispersion_imag
_atom_type_scat_source
C C 0.0033 0.0016 'International Tables Vol C Tables 4.2.6.8 and 6.1.1.4'
N N 0.0061 0.0033 'International Tables Vol C Tables 4.2.6.8 and 6.1.1.4'
O O 0.0106 0.0060 'International Tables Vol C Tables 4.2.6.8 and 6.1.1.4'
H H 0.0000 0.0000 'International Tables Vol C Tables 4.2.6.8 and 6.1.1.4'
Na Na 0.0362 0.0249 'International Tables Vol C Tables 4.2.6.8 and 6.1.1.4'

loop_
_geom_angle_atom_site_label_1
_geom_angle_atom_site_label_2
_geom_angle_atom_site_label_3
_geom_angle_site_symmetry_1
_geom_angle_site_symmetry_3
_geom_angle
C2 N1 C6 . . 119.30(14)
N3 C2 N1 . . 127.87(15)
N3 C2 N10 . . 116.55(15)
N1 C2 N10 . . 115.49(15)
C2 N3 C4 . . 112.80(14)
N3 C4 N9 . . 126.26(14)
N3 C4 C5 . . 124.10(15)
N9 C4 C5 . . 109.64(14)
N7 C5 C4 . . 108.93(14)
N7 C5 C6 . . 132.26(14)
C4 C5 C6 . . 118.80(15)
O1 C6 N1 . . 119.48(15)
O1 C6 C5 . . 123.43(15)
N1 C6 C5 . . 117.09(14)
C8 N7 C5 . . 102.23(14)
N7 C8 N9 . . 116.93(16)
N7 C8 H8 . . 120.6(14)
N9 C8 H8 . . 122.5(14)
C4 N9 C8 . . 102.28(13)
C2 N10 H10A . . 115(2)
C2 N10 H10B . . 114.3(19)
H10A N10 H10B . . 121(3)
O2 Na1 O8 . 2 129.23(5)
O2 Na1 O3 . . 80.05(5)
O8 Na1 O3 2 . 80.22(5)
O2 Na1 O7 . 4_565 81.28(5)
O8 Na1 O7 2 4_565 82.37(5)
O3 Na1 O7 . 4_565 137.08(5)
O2 Na1 O4 . . 89.29(5)
O8 Na1 O4 2 . 133.29(5)
O3 Na1 O4 . . 82.51(5)
O7 Na1 O4 4_565 . 135.46(5)
O2 Na1 O5 . . 133.89(5)
O8 Na1 O5 2 . 90.29(5)
O3 Na1 O5 . . 136.66(5)
O7 Na1 O5 4_565 . 82.01(5)
O4 Na1 O5 . . 73.70(5)
O2 Na1 Na2 . . 133.95(4)
O8 Na1 Na2 2 . 92.44(4)
O3 Na1 Na2 . . 90.63(4)
O7 Na1 Na2 4_565 . 129.14(4)
O4 Na1 Na2 . . 44.68(3)
O5 Na1 Na2 . . 47.31(3)
O2 Na1 Na2 . 2 91.59(4)
O8 Na1 Na2 2 2 37.64(3)
O3 Na1 Na2 . 2 68.95(4)
O7 Na1 Na2 4_565 2 73.34(4)
O4 Na1 Na2 . 2 150.82(4)
O5 Na1 Na2 . 2 123.71(4)
Na2 Na1 Na2 . 2 126.913(19)
O2 Na1 Na2 . 4_565 67.43(4)
O8 Na1 Na2 2 4_565 74.73(4)
O3 Na1 Na2 . 4_565 107.25(4)
O7 Na1 Na2 4_565 4_565 29.94(3)
O4 Na1 Na2 . 4_565 151.97(4)
O5 Na1 Na2 . 4_565 110.76(4)
Na2 Na1 Na2 . 4_565 155.43(3)
Na2 Na1 Na2 2 4_565 50.230(19)
O6 Na2 O7 . . 84.18(5)
O6 Na2 O4 . . 166.81(6)
O7 Na2 O4 . . 83.95(5)
O6 Na2 O8 . . 98.31(5)
O7 Na2 O8 . . 169.31(5)
O4 Na2 O8 . . 94.41(5)
O6 Na2 O6 . 3_556 90.35(5)
O7 Na2 O6 . 3_556 86.16(5)
O4 Na2 O6 . 3_556 94.57(5)
O8 Na2 O6 . 3_556 83.44(5)
O6 Na2 O5 . . 104.03(5)
O7 Na2 O5 . . 108.55(5)
O4 Na2 O5 . . 74.47(4)
O8 Na2 O5 . . 81.04(5)
O6 Na2 O5 3_556 . 160.17(5)
O6 Na2 Na2 . 3_556 46.41(3)
O7 Na2 Na2 . 3_556 83.17(4)
O4 Na2 Na2 . 3_556 137.16(5)
O8 Na2 Na2 . 3_556 91.01(4)
O6 Na2 Na2 3_556 3_556 43.93(3)
O5 Na2 Na2 . 3_556 148.16(5)
O6 Na2 Na1 . . 123.50(4)
O7 Na2 Na1 . . 69.18(4)
O4 Na2 Na1 . . 46.01(3)
O8 Na2 Na1 . . 116.92(4)
O6 Na2 Na1 3_556 . 133.71(4)
O5 Na2 Na1 . . 47.07(3)
Na2 Na2 Na1 3_556 . 152.07(3)
O6 Na2 Na1 . 2_545 61.78(4)
O7 Na2 Na1 . 2_545 145.56(4)
O4 Na2 Na1 . 2_545 130.44(4)
O8 Na2 Na1 . 2_545 36.86(3)
O6 Na2 Na1 3_556 2_545 88.83(4)
O5 Na2 Na1 . 2_545 86.14(4)
Na2 Na2 Na1 3_556 2_545 69.95(2)
Na1 Na2 Na1 . 2_545 133.15(2)
O6 Na2 Na1 . 4_566 82.59(4)
O7 Na2 Na1 . 4_566 31.10(3)
O4 Na2 Na1 . 4_566 90.17(4)
O8 Na2 Na1 . 4_566 138.65(4)
O6 Na2 Na1 3_556 4_566 55.22(4)
O5 Na2 Na1 . 4_566 139.21(4)
Na2 Na2 Na1 3_556 4_566 59.82(2)
Na1 Na2 Na1 . 4_566 95.369(16)
Na1 Na2 Na1 2_545 4_566 129.771(19)
Na1 O2 H2A . . 133(2)
Na1 O2 H2B . . 110.3(16)
H2A O2 H2B . . 104(2)
Na1 O3 H3A . . 115(2)
Na1 O3 H3B . . 114.2(19)
H3A O3 H3B . . 110(3)
Na2 O4 Na1 . . 89.31(5)
Na2 O4 H4A . . 117.3(18)
Na1 O4 H4A . . 101.7(18)
Na2 O4 H4B . . 127.2(17)
Na1 O4 H4B . . 112.0(18)
H4A O4 H4B . . 105(2)
Na1 O5 Na2 . . 85.62(4)
Na1 O5 H5C . . 105(2)
Na2 O5 H5C . . 99(2)
Na1 O5 H5D . . 96(2)
Na2 O5 H5D . . 148(2)
H5C O5 H5D . . 111(3)
Na2 O6 Na2 . 3_556 89.65(5)
Na2 O6 H6A . . 128(2)
Na2 O6 H6A 3_556 . 104(2)
Na2 O6 H6B . . 124.0(17)
Na2 O6 H6B 3_556 . 100.6(17)
H6A O6 H6B . . 103(3)
Na2 O7 Na1 . 4_566 118.96(6)
Na2 O7 H7A . . 117.7(19)
Na1 O7 H7A 4_566 . 104.2(19)
Na2 O7 H7B . . 112.8(18)
Na1 O7 H7B 4_566 . 99.0(18)
H7A O7 H7B . . 101(3)
Na1 O8 Na2 2_545 . 105.50(5)
Na1 O8 H8A 2_545 . 119.6(18)
Na2 O8 H8A . . 103.7(19)
Na1 O8 H8B 2_545 . 115.2(18)
Na2 O8 H8B . . 105.6(19)
H8A O8 H8B . . 106(3)

loop_
_geom_bond_atom_site_label_1
_geom_bond_atom_site_label_2
_geom_bond_site_symmetry_2
_geom_bond_distance
N1 C2 . 1.352(2)
N1 C6 . 1.360(2)
C2 N3 . 1.337(2)
C2 N10 . 1.375(2)
N3 C4 . 1.364(2)
C4 N9 . 1.364(2)
C4 C5 . 1.394(2)
C5 N7 . 1.390(2)
C5 C6 . 1.411(2)
C6 O1 . 1.2970(19)
N7 C8 . 1.338(2)
C8 N9 . 1.365(2)
C8 H8 . 0.94(2)
N10 H10A . 0.91(3)
N10 H10B . 0.91(3)
Na1 O2 . 2.3447(14)
Na1 O8 2 2.3715(14)
Na1 O3 . 2.4153(14)
Na1 O7 4_565 2.4440(14)
Na1 O4 . 2.4467(14)
Na1 O5 . 2.4972(14)
Na1 Na2 . 3.4006(9)
Na1 Na2 2 3.8095(9)
Na1 Na2 4_565 4.1397(9)
Na2 O6 . 2.3502(14)
Na2 O7 . 2.3612(14)
Na2 O4 . 2.3912(14)
Na2 O8 . 2.4142(15)
Na2 O6 3_556 2.4534(14)
Na2 O5 . 2.5067(14)
Na2 Na2 3_556 3.3871(13)
Na2 Na1 2_545 3.8095(9)
Na2 Na1 4_566 4.1397(9)
O2 H2A . 0.84(3)
O2 H2B . 0.89(3)
O3 H3A . 0.87(3)
O3 H3B . 0.87(3)
O4 H4A . 0.85(3)
O4 H4B . 0.85(3)
O5 H5C . 0.81(3)
O5 H5D . 0.78(3)
O6 Na2 3_556 2.4534(14)
O6 H6A . 0.79(3)
O6 H6B . 0.90(3)
O7 Na1 4_566 2.4440(14)
O7 H7A . 0.88(3)
O7 H7B . 0.85(3)
O8 Na1 2_545 2.3716(14)
O8 H8A . 0.84(3)
O8 H8B . 0.82(3)

loop_
_geom_hbond_atom_site_label_D
_geom_hbond_atom_site_label_H
_geom_hbond_atom_site_label_A
_geom_hbond_site_symmetry_A
_geom_hbond_distance_DH
_geom_hbond_distance_HA
_geom_hbond_distance_DA
_geom_hbond_angle_DHA
O2 H2A N9 4_565 0.84(3) 1.97(3) 2.7875(19) 168(3)
O2 H2B N3 . 0.89(3) 2.08(3) 2.9582(19) 167(2)
O3 H3A O5 2 0.87(3) 2.08(3) 2.9200(18) 163(3)
O3 H3B N3 . 0.87(3) 1.95(3) 2.8038(18) 166(3)
O4 H4A N1 2_645 0.85(3) 1.96(3) 2.8093(19) 177(3)
O4 H4B N9 . 0.85(3) 2.14(3) 2.9866(19) 176(2)
O5 H5C O1 2_645 0.81(3) 1.96(3) 2.7581(18) 168(3)
O6 H6A O2 2_545 0.79(3) 2.02(3) 2.7938(19) 167(3)
O6 H6B N7 1_455 0.90(3) 2.01(3) 2.909(2) 173(2)
O7 H7A O1 1_455 0.88(3) 1.95(3) 2.7867(17) 160(3)
O7 H7B O3 . 0.85(3) 1.92(3) 2.7608(18) 168(3)
O8 H8A O1 2_645 0.84(3) 1.99(3) 2.8303(17) 171(3)
O8 H8B N7 3_656 0.82(3) 1.98(3) 2.7938(19) 171(3)
O5 H5D O1 4_465 0.78(3) 2.02(3) 2.7835(17) 164(3)
